data_7211297
loop_
_publ_author_name
'Chen, Songhua'
'Qin, Zhihong'
'Liu, Taifeng'
'Wu, Xingzhi'
'Li, Yongjun'
'Liu, Huibiao'
'Song, Yinglin'
'Li, Yuliang'

_publ_section_title
;
 Aggregation-induced emission on benzothiadiazole dyads with large
 third-order optical nonlinearity.
;
_journal_issue 30
_journal_name_full 'Physical chemistry chemical physics : PCCP'
_journal_page_first 12660
_journal_page_last 12666
_journal_paper_doi 10.1039/c3cp51273h
_journal_volume 15
_journal_year 2013
_chemical_formula_moiety 'C26 H14 N4 O2 S, C H Cl3'
_chemical_formula_sum 'C27 H15 Cl3 N4 O2 S'
_chemical_formula_weight 565.84
_chemical_name_systematic
;
?
;
_space_group_IT_number 2
_symmetry_cell_setting triclinic
_symmetry_space_group_name_Hall '-P 1'
_symmetry_space_group_name_H-M 'P -1'
_atom_sites_solution_hydrogens geom
_atom_sites_solution_primary direct
_atom_sites_solution_secondary difmap
_audit_creation_method SHELXL-97
_cell_angle_alpha 86.57(3)
_cell_angle_beta 88.50(3)
_cell_angle_gamma 79.38(3)
_cell_formula_units_Z 2
_cell_length_a 7.4931(15)
_cell_length_b 10.855(2)
_cell_length_c 15.270(3)
_cell_measurement_reflns_used 3491
_cell_measurement_temperature 173(2)
_cell_measurement_theta_max 27.4523
_cell_measurement_theta_min 1.3361
_cell_volume 1218.4(4)
_computing_cell_refinement 'CrystalClear (Rigaku Inc., 2008)'
_computing_data_collection 'CrystalClear (Rigaku Inc., 2008)'
_computing_data_reduction 'CrystalClear (Rigaku Inc., 2008)'
_computing_molecular_graphics
;
Mercury: visualization and analysis of crystal structures, C. F. Macrae,
P. R. Edgington, P. McCabe, E. Pidcock, G. P. Shields, R. Taylor,
M. Towler and J. van de Streek, J. Appl. Cryst., 39, 453-457, 2006.
;
_computing_publication_material 'SHELX-97 (Sheldrick, 1997)'
_computing_structure_refinement 'SHELXL-97 (Sheldrick, 1997)'
_computing_structure_solution 'SHELXS-97 (Sheldrick, 1990)'
_diffrn_ambient_temperature 173(2)
_diffrn_detector_area_resol_mean 28.5714
_diffrn_measured_fraction_theta_full 0.993
_diffrn_measured_fraction_theta_max 0.993
_diffrn_measurement_device_type 'MM007HF + CCD (Saturn724+)'
_diffrn_measurement_method '\w scans at fixed \c = 45\%'
_diffrn_radiation_monochromator Confocal
_diffrn_radiation_source 'Rotating Anode'
_diffrn_radiation_type MoK\a
_diffrn_radiation_wavelength 0.71073
_diffrn_reflns_av_R_equivalents 0.0855
_diffrn_reflns_av_sigmaI/netI 0.1185
_diffrn_reflns_limit_h_max 9
_diffrn_reflns_limit_h_min -9
_diffrn_reflns_limit_k_max 14
_diffrn_reflns_limit_k_min -13
_diffrn_reflns_limit_l_max 19
_diffrn_reflns_limit_l_min -19
_diffrn_reflns_number 13838
_diffrn_reflns_theta_full 27.47
_diffrn_reflns_theta_max 27.47
_diffrn_reflns_theta_min 1.34
_exptl_absorpt_coefficient_mu 0.497
_exptl_absorpt_correction_T_max 1.0000
_exptl_absorpt_correction_T_min 0.6438
_exptl_absorpt_correction_type multi-scan
_exptl_absorpt_process_details 'CrystalClear (Rigaku Inc., 2008)'
_exptl_crystal_colour yellow
_exptl_crystal_density_diffrn 1.542
_exptl_crystal_density_method 'not measured'
_exptl_crystal_description needle
_exptl_crystal_F_000 576
_exptl_crystal_size_max 0.17
_exptl_crystal_size_mid 0.15
_exptl_crystal_size_min 0.12
_refine_diff_density_max 0.343
_refine_diff_density_min -0.335
_refine_diff_density_rms 0.077
_refine_ls_extinction_method none
_refine_ls_goodness_of_fit_ref 1.135
_refine_ls_hydrogen_treatment constr
_refine_ls_matrix_type full
_refine_ls_number_parameters 334
_refine_ls_number_reflns 5535
_refine_ls_number_restraints 0
_refine_ls_restrained_S_all 1.135
_refine_ls_R_factor_all 0.1374
_refine_ls_R_factor_gt 0.0933
_refine_ls_shift/su_max 0.000
_refine_ls_shift/su_mean 0.000
_refine_ls_structure_factor_coef Fsqd
_refine_ls_weighting_details 'calc w=1/[\s^2^(Fo^2^)+(0.0359P)^2^+1.7235P] where P=(Fo^2^+2Fc^2^)/3'
_refine_ls_weighting_scheme calc
_refine_ls_wR_factor_gt 0.1526
_refine_ls_wR_factor_ref 0.1706
_reflns_number_gt 3851
_reflns_number_total 5535
_reflns_threshold_expression >2sigma(I)
_cod_data_source_file c3cp51273h.txt
_cod_data_source_block a
_cod_original_sg_symbol_H-M P-1
_cod_database_code 7211297

loop_
_symmetry_equiv_pos_as_xyz
'x, y, z'
'-x, -y, -z'

loop_
_atom_site_label
_atom_site_type_symbol
_atom_site_fract_x
_atom_site_fract_y
_atom_site_fract_z
_atom_site_U_iso_or_equiv
_atom_site_adp_type
_atom_site_occupancy
_atom_site_symmetry_multiplicity
_atom_site_calc_flag
_atom_site_refinement_flags
Cl1 Cl -0.08084(18) 0.93331(13) 0.89202(9) 0.0512(4) Uani 1 1 d .
Cl2 Cl 0.27693(19) 0.79440(13) 0.93348(9) 0.0519(4) Uani 1 1 d .
Cl3 Cl 0.19340(17) 0.88698(11) 0.75522(8) 0.0397(3) Uani 1 1 d .
C1 C 0.3987(5) -0.3770(4) 0.3246(3) 0.0252(9) Uani 1 1 d .
C2 C 0.3289(5) -0.4422(4) 0.3941(3) 0.0286(10) Uani 1 1 d .
H2A H 0.2801 -0.4009 0.4448 0.034 Uiso 1 1 calc R
C3 C 0.3319(6) -0.5692(4) 0.3876(3) 0.0316(10) Uani 1 1 d .
H3A H 0.2853 -0.6153 0.4349 0.038 Uiso 1 1 calc R
C4 C 0.4016(6) -0.6307(4) 0.3136(3) 0.0351(11) Uani 1 1 d .
H4A H 0.4040 -0.7182 0.3113 0.042 Uiso 1 1 calc R
C5 C 0.4673(6) -0.5659(4) 0.2437(3) 0.0315(10) Uani 1 1 d .
H5A H 0.5130 -0.6079 0.1927 0.038 Uiso 1 1 calc R
C6 C 0.4661(5) -0.4376(4) 0.2483(3) 0.0256(9) Uani 1 1 d .
C7 C 0.5167(5) -0.3430(4) 0.1870(3) 0.0259(9) Uani 1 1 d .
C8 C 0.5919(6) -0.3463(5) 0.1026(3) 0.0341(11) Uani 1 1 d .
H8A H 0.6167 -0.4231 0.0740 0.041 Uiso 1 1 calc R
C9 C 0.6297(6) -0.2391(5) 0.0613(3) 0.0374(11) Uani 1 1 d .
H9A H 0.6812 -0.2413 0.0038 0.045 Uiso 1 1 calc R
C10 C 0.5930(6) -0.1259(4) 0.1033(3) 0.0346(11) Uani 1 1 d .
H10A H 0.6208 -0.0521 0.0736 0.042 Uiso 1 1 calc R
C11 C 0.5174(5) -0.1185(4) 0.1869(3) 0.0287(10) Uani 1 1 d .
H11A H 0.4932 -0.0413 0.2151 0.034 Uiso 1 1 calc R
C12 C 0.4786(5) -0.2277(4) 0.2276(3) 0.0248(9) Uani 1 1 d .
C13 C 0.3509(5) -0.1577(4) 0.3745(3) 0.0237(9) Uani 1 1 d .
C14 C 0.3932(5) -0.1833(4) 0.4621(3) 0.0276(9) Uani 1 1 d .
H14A H 0.4621 -0.2628 0.4803 0.033 Uiso 1 1 calc R
C15 C 0.3372(6) -0.0953(4) 0.5238(3) 0.0294(10) Uani 1 1 d .
H15A H 0.3649 -0.1154 0.5839 0.035 Uiso 1 1 calc R
C16 C 0.2394(5) 0.0236(4) 0.4975(3) 0.0280(10) Uani 1 1 d .
C17 C 0.1992(6) 0.0498(4) 0.4087(3) 0.0320(10) Uani 1 1 d .
H17A H 0.1345 0.1303 0.3898 0.038 Uiso 1 1 calc R
C18 C 0.2524(6) -0.0396(4) 0.3484(3) 0.0284(10) Uani 1 1 d .
H18A H 0.2218 -0.0209 0.2885 0.034 Uiso 1 1 calc R
C19 C 0.1862(5) 0.1152(4) 0.5621(3) 0.0302(10) Uani 1 1 d .
C20 C 0.1431(6) 0.1899(4) 0.6161(3) 0.0316(10) Uani 1 1 d .
C21 C 0.0958(5) 0.4008(4) 0.6774(3) 0.0253(9) Uani 1 1 d .
C22 C 0.0854(5) 0.2711(4) 0.6860(3) 0.0272(10) Uani 1 1 d .
C23 C 0.0195(5) 0.2268(4) 0.7644(3) 0.0299(10) Uani 1 1 d .
H23A H 0.0179 0.1396 0.7731 0.036 Uiso 1 1 calc R
C24 C -0.0452(6) 0.3060(4) 0.8318(3) 0.0304(10) Uani 1 1 d .
H24A H -0.0941 0.2722 0.8840 0.037 Uiso 1 1 calc R
C25 C -0.0392(5) 0.4309(4) 0.8237(3) 0.0274(9) Uani 1 1 d .
C26 C 0.0336(5) 0.4839(4) 0.7464(3) 0.0245(9) Uani 1 1 d .
C27 C 0.1070(6) 0.8268(4) 0.8539(3) 0.0360(11) Uani 1 1 d .
H27A H 0.0662 0.7467 0.8423 0.043 Uiso 1 1 calc R
S1 S 0.14274(16) 0.60371(11) 0.62980(8) 0.0363(3) Uani 1 1 d .
O1 O -0.1987(7) 0.4630(4) 0.9534(3) 0.0836(16) Uani 1 1 d .
O2 O -0.1036(7) 0.6171(4) 0.8921(3) 0.0810(15) Uani 1 1 d .
N1 N 0.1591(5) 0.4592(3) 0.6071(2) 0.0309(8) Uani 1 1 d .
N2 N 0.0549(5) 0.6028(3) 0.7272(2) 0.0306(8) Uani 1 1 d .
N3 N -0.1158(6) 0.5080(4) 0.8955(3) 0.0412(10) Uani 1 1 d .
N4 N 0.4059(5) -0.2489(3) 0.3120(2) 0.0264(8) Uani 1 1 d .

loop_
_atom_site_aniso_label
_atom_site_aniso_U_11
_atom_site_aniso_U_22
_atom_site_aniso_U_33
_atom_site_aniso_U_23
_atom_site_aniso_U_13
_atom_site_aniso_U_12
Cl1 0.0540(8) 0.0488(8) 0.0467(8) 0.0006(6) 0.0157(6) -0.0017(6)
Cl2 0.0625(9) 0.0484(8) 0.0435(8) 0.0028(6) -0.0126(6) -0.0062(7)
Cl3 0.0495(7) 0.0330(7) 0.0360(7) -0.0003(5) 0.0086(5) -0.0073(5)
C1 0.021(2) 0.026(2) 0.028(2) -0.0067(18) 0.0001(17) 0.0001(17)
C2 0.025(2) 0.035(3) 0.026(2) -0.0056(19) 0.0028(17) -0.0035(18)
C3 0.030(2) 0.028(2) 0.037(3) 0.000(2) -0.0008(19) -0.0067(19)
C4 0.034(2) 0.025(2) 0.044(3) -0.001(2) -0.003(2) -0.0003(19)
C5 0.029(2) 0.028(2) 0.036(3) -0.012(2) -0.0006(19) 0.0012(19)
C6 0.023(2) 0.028(2) 0.024(2) -0.0054(18) -0.0015(16) 0.0003(17)
C7 0.020(2) 0.032(2) 0.025(2) -0.0089(19) -0.0002(16) -0.0023(17)
C8 0.030(2) 0.042(3) 0.030(2) -0.010(2) 0.0031(19) -0.003(2)
C9 0.034(3) 0.051(3) 0.027(2) -0.002(2) 0.0058(19) -0.009(2)
C10 0.035(3) 0.037(3) 0.033(3) 0.007(2) 0.0015(19) -0.012(2)
C11 0.026(2) 0.028(2) 0.032(2) -0.0012(19) -0.0009(18) -0.0040(18)
C12 0.027(2) 0.029(2) 0.018(2) -0.0016(18) -0.0010(16) -0.0030(18)
C13 0.021(2) 0.026(2) 0.024(2) -0.0064(18) 0.0022(16) -0.0038(17)
C14 0.025(2) 0.028(2) 0.029(2) -0.0009(19) 0.0022(17) -0.0053(18)
C15 0.033(2) 0.038(3) 0.019(2) -0.0045(19) 0.0013(17) -0.011(2)
C16 0.024(2) 0.027(2) 0.035(2) -0.0113(19) 0.0059(18) -0.0052(17)
C17 0.026(2) 0.029(3) 0.040(3) -0.005(2) 0.0010(19) -0.0022(18)
C18 0.033(2) 0.028(2) 0.025(2) -0.0042(19) -0.0021(18) -0.0061(19)
C19 0.025(2) 0.035(3) 0.031(2) -0.008(2) 0.0057(18) -0.0060(19)
C20 0.030(2) 0.030(2) 0.036(3) -0.006(2) 0.0024(19) -0.0062(19)
C21 0.017(2) 0.030(2) 0.030(2) -0.0052(19) 0.0029(16) -0.0037(17)
C22 0.022(2) 0.028(2) 0.031(2) -0.0070(19) -0.0019(17) -0.0026(17)
C23 0.028(2) 0.024(2) 0.037(3) -0.005(2) -0.0013(19) -0.0032(18)
C24 0.028(2) 0.033(3) 0.030(2) 0.002(2) -0.0007(18) -0.0063(19)
C25 0.028(2) 0.029(2) 0.027(2) -0.0097(19) 0.0012(17) -0.0083(18)
C26 0.019(2) 0.025(2) 0.030(2) -0.0041(18) 0.0027(17) -0.0036(16)
C27 0.046(3) 0.030(3) 0.035(3) -0.003(2) 0.003(2) -0.012(2)
S1 0.0423(7) 0.0334(7) 0.0350(7) -0.0025(5) 0.0077(5) -0.0128(5)
O1 0.140(4) 0.055(3) 0.064(3) -0.030(2) 0.070(3) -0.041(3)
O2 0.132(4) 0.053(3) 0.074(3) -0.043(2) 0.065(3) -0.055(3)
N1 0.0278(19) 0.033(2) 0.033(2) -0.0047(17) 0.0033(16) -0.0084(16)
N2 0.030(2) 0.026(2) 0.037(2) -0.0064(17) 0.0027(16) -0.0079(16)
N3 0.052(3) 0.039(3) 0.038(2) -0.017(2) 0.0196(19) -0.020(2)
N4 0.0329(19) 0.0230(19) 0.0235(19) -0.0050(15) 0.0032(15) -0.0047(15)

loop_
_atom_type_symbol
_atom_type_description
_atom_type_scat_dispersion_real
_atom_type_scat_dispersion_imag
_atom_type_scat_source
C C 0.0033 0.0016 'International Tables Vol C Tables 4.2.6.8 and 6.1.1.4'
H H 0.0000 0.0000 'International Tables Vol C Tables 4.2.6.8 and 6.1.1.4'
N N 0.0061 0.0033 'International Tables Vol C Tables 4.2.6.8 and 6.1.1.4'
O O 0.0106 0.0060 'International Tables Vol C Tables 4.2.6.8 and 6.1.1.4'
S S 0.1246 0.1234 'International Tables Vol C Tables 4.2.6.8 and 6.1.1.4'
Cl Cl 0.1484 0.1585 'International Tables Vol C Tables 4.2.6.8 and 6.1.1.4'

loop_
_geom_angle_atom_site_label_1
_geom_angle_atom_site_label_2
_geom_angle_atom_site_label_3
_geom_angle
C2 C1 N4 130.3(4)
C2 C1 C6 120.8(4)
N4 C1 C6 108.8(4)
C3 C2 C1 118.3(4)
C3 C2 H2A 120.9
C1 C2 H2A 120.9
C2 C3 C4 121.5(4)
C2 C3 H3A 119.2
C4 C3 H3A 119.2
C5 C4 C3 120.5(4)
C5 C4 H4A 119.8
C3 C4 H4A 119.8
C4 C5 C6 119.3(4)
C4 C5 H5A 120.3
C6 C5 H5A 120.3
C5 C6 C1 119.6(4)
C5 C6 C7 133.3(4)
C1 C6 C7 107.1(4)
C8 C7 C12 119.1(4)
C8 C7 C6 133.5(4)
C12 C7 C6 107.4(4)
C9 C8 C7 119.8(4)
C9 C8 H8A 120.1
C7 C8 H8A 120.1
C8 C9 C10 120.3(4)
C8 C9 H9A 119.9
C10 C9 H9A 119.9
C11 C10 C9 121.8(4)
C11 C10 H10A 119.1
C9 C10 H10A 119.1
C12 C11 C10 117.3(4)
C12 C11 H11A 121.3
C10 C11 H11A 121.3
C11 C12 N4 129.8(4)
C11 C12 C7 121.8(4)
N4 C12 C7 108.3(4)
C14 C13 C18 118.8(4)
C14 C13 N4 120.9(4)
C18 C13 N4 120.3(4)
C15 C14 C13 121.2(4)
C15 C14 H14A 119.4
C13 C14 H14A 119.4
C14 C15 C16 120.0(4)
C14 C15 H15A 120.0
C16 C15 H15A 120.0
C17 C16 C15 118.6(4)
C17 C16 C19 122.0(4)
C15 C16 C19 119.3(4)
C18 C17 C16 120.7(4)
C18 C17 H17A 119.6
C16 C17 H17A 119.6
C17 C18 C13 120.6(4)
C17 C18 H18A 119.7
C13 C18 H18A 119.7
C20 C19 C16 179.2(5)
C19 C20 C22 174.8(5)
N1 C21 C22 125.6(4)
N1 C21 C26 112.9(4)
C22 C21 C26 121.5(4)
C23 C22 C21 117.4(4)
C23 C22 C20 121.5(4)
C21 C22 C20 121.1(4)
C22 C23 C24 122.2(4)
C22 C23 H23A 118.9
C24 C23 H23A 118.9
C25 C24 C23 121.0(4)
C25 C24 H24A 119.5
C23 C24 H24A 119.5
C24 C25 C26 120.7(4)
C24 C25 N3 117.6(4)
C26 C25 N3 121.7(4)
N2 C26 C25 129.4(4)
N2 C26 C21 113.4(4)
C25 C26 C21 117.2(4)
Cl2 C27 Cl1 110.5(3)
Cl2 C27 Cl3 110.3(3)
Cl1 C27 Cl3 110.4(2)
Cl2 C27 H27A 108.5
Cl1 C27 H27A 108.5
Cl3 C27 H27A 108.5
N1 S1 N2 101.58(19)
C21 N1 S1 106.4(3)
C26 N2 S1 105.7(3)
O1 N3 O2 121.7(4)
O1 N3 C25 119.2(4)
O2 N3 C25 118.9(4)
C1 N4 C12 108.4(3)
C1 N4 C13 125.3(3)
C12 N4 C13 126.3(3)

loop_
_geom_bond_atom_site_label_1
_geom_bond_atom_site_label_2
_geom_bond_distance
Cl1 C27 1.759(5)
Cl2 C27 1.757(5)
Cl3 C27 1.761(5)
C1 C2 1.385(6)
C1 N4 1.403(5)
C1 C6 1.408(5)
C2 C3 1.384(6)
C2 H2A 0.9500
C3 C4 1.388(6)
C3 H3A 0.9500
C4 C5 1.374(6)
C4 H4A 0.9500
C5 C6 1.397(6)
C5 H5A 0.9500
C6 C7 1.444(6)
C7 C8 1.392(6)
C7 C12 1.409(6)
C8 C9 1.363(6)
C8 H8A 0.9500
C9 C10 1.400(6)
C9 H9A 0.9500
C10 C11 1.383(6)
C10 H10A 0.9500
C11 C12 1.381(6)
C11 H11A 0.9500
C12 N4 1.408(5)
C13 C14 1.383(6)
C13 C18 1.397(6)
C13 N4 1.415(5)
C14 C15 1.383(6)
C14 H14A 0.9500
C15 C16 1.403(6)
C15 H15A 0.9500
C16 C17 1.398(6)
C16 C19 1.439(6)
C17 C18 1.376(6)
C17 H17A 0.9500
C18 H18A 0.9500
C19 C20 1.189(6)
C20 C22 1.432(6)
C21 N1 1.335(5)
C21 C22 1.422(6)
C21 C26 1.441(5)
C22 C23 1.377(6)
C23 C24 1.400(6)
C23 H23A 0.9500
C24 C25 1.363(6)
C24 H24A 0.9500
C25 C26 1.422(6)
C25 N3 1.460(5)
C26 N2 1.344(5)
C27 H27A 1.0000
S1 N1 1.609(4)
S1 N2 1.611(4)
O1 N3 1.199(5)
O2 N3 1.203(5)

loop_
_geom_torsion_atom_site_label_1
_geom_torsion_atom_site_label_2
_geom_torsion_atom_site_label_3
_geom_torsion_atom_site_label_4
_geom_torsion
N4 C1 C2 C3 177.0(4)
C6 C1 C2 C3 1.9(6)
C1 C2 C3 C4 -0.4(6)
C2 C3 C4 C5 -1.1(7)
C3 C4 C5 C6 1.1(6)
C4 C5 C6 C1 0.3(6)
C4 C5 C6 C7 -177.1(4)
C2 C1 C6 C5 -1.8(6)
N4 C1 C6 C5 -177.9(3)
C2 C1 C6 C7 176.2(4)
N4 C1 C6 C7 0.1(4)
C5 C6 C7 C8 -3.2(8)
C1 C6 C7 C8 179.1(4)
C5 C6 C7 C12 177.6(4)
C1 C6 C7 C12 0.0(4)
C12 C7 C8 C9 0.9(6)
C6 C7 C8 C9 -178.1(4)
C7 C8 C9 C10 -0.1(7)
C8 C9 C10 C11 -0.3(7)
C9 C10 C11 C12 -0.2(6)
C10 C11 C12 N4 178.5(4)
C10 C11 C12 C7 1.1(6)
C8 C7 C12 C11 -1.5(6)
C6 C7 C12 C11 177.8(4)
C8 C7 C12 N4 -179.4(3)
C6 C7 C12 N4 -0.1(4)
C18 C13 C14 C15 1.1(6)
N4 C13 C14 C15 -178.9(4)
C13 C14 C15 C16 -1.6(7)
C14 C15 C16 C17 0.6(6)
C14 C15 C16 C19 -178.3(4)
C15 C16 C17 C18 0.8(6)
C19 C16 C17 C18 179.8(4)
C16 C17 C18 C13 -1.3(7)
C14 C13 C18 C17 0.3(6)
N4 C13 C18 C17 -179.7(4)
C17 C16 C19 C20 176(100)
C15 C16 C19 C20 -5(37)
C16 C19 C20 C22 -43(40)
N1 C21 C22 C23 178.6(4)
C26 C21 C22 C23 -2.3(6)
N1 C21 C22 C20 -0.7(6)
C26 C21 C22 C20 178.3(4)
C19 C20 C22 C23 5(5)
C19 C20 C22 C21 -175(5)
C21 C22 C23 C24 3.7(6)
C20 C22 C23 C24 -177.0(4)
C22 C23 C24 C25 -2.5(6)
C23 C24 C25 C26 -0.1(6)
C23 C24 C25 N3 177.7(4)
C24 C25 C26 N2 -178.3(4)
N3 C25 C26 N2 4.0(7)
C24 C25 C26 C21 1.4(6)
N3 C25 C26 C21 -176.4(4)
N1 C21 C26 N2 -1.3(5)
C22 C21 C26 N2 179.5(4)
N1 C21 C26 C25 179.0(4)
C22 C21 C26 C25 -0.1(6)
C22 C21 N1 S1 -179.8(3)
C26 C21 N1 S1 1.0(4)
N2 S1 N1 C21 -0.5(3)
C25 C26 N2 S1 -179.5(4)
C21 C26 N2 S1 0.8(4)
N1 S1 N2 C26 -0.2(3)
C24 C25 N3 O1 -8.5(7)
C26 C25 N3 O1 169.3(5)
C24 C25 N3 O2 176.1(5)
C26 C25 N3 O2 -6.1(7)
C2 C1 N4 C12 -175.8(4)
C6 C1 N4 C12 -0.1(4)
C2 C1 N4 C13 4.8(7)
C6 C1 N4 C13 -179.6(4)
C11 C12 N4 C1 -177.6(4)
C7 C12 N4 C1 0.1(4)
C11 C12 N4 C13 1.8(7)
C7 C12 N4 C13 179.5(4)
C14 C13 N4 C1 42.0(6)
C18 C13 N4 C1 -138.0(4)
C14 C13 N4 C12 -137.3(4)
C18 C13 N4 C12 42.7(6)
